data_1504011
loop_
_publ_author_name
'Duplessis, Martin'
'Waltz, Marie-Eve'
'Bencheqroun, Mohammed'
'Cardinal-David, Benoit'
'Guindon, Yvan'

_publ_section_title
;
 Stereoselective quaternary center construction via atom-transfer radical
 cyclization using silicon tethers on acyclic precursors.
;
_journal_issue 14
_journal_name_full 'Organic letters'
_journal_page_first 3148
_journal_page_last 3151
_journal_paper_doi 10.1021/ol901126y
_journal_volume 11
_journal_year 2009
_chemical_absolute_configuration rmad
_chemical_compound_source 'Synthesized by the authors. See text'
_chemical_formula_moiety 'C9 H16 O4'
_chemical_formula_sum 'C9 H16 O4'
_chemical_formula_weight 188.22
_chemical_name_systematic
; 
 ? 
;
_space_group_IT_number 19
_symmetry_cell_setting orthorhombic
_symmetry_space_group_name_Hall 'P 2ac 2ab'
_symmetry_space_group_name_H-M 'P 21 21 21'
_atom_sites_solution_hydrogens geom
_atom_sites_solution_primary direct
_atom_sites_solution_secondary difmap
_audit_creation_method SHELXL-97
_cell_angle_alpha 90.00
_cell_angle_beta 90.00
_cell_angle_gamma 90.00
_cell_formula_units_Z 4
_cell_length_a 6.2529(3)
_cell_length_b 8.6287(3)
_cell_length_c 18.3445(7)
_cell_measurement_reflns_used 2414
_cell_measurement_temperature 200(2)
_cell_measurement_theta_max 44.08
_cell_measurement_theta_min 5.67
_cell_volume 989.77(7)
_computing_cell_refinement 'SMART (Bruker, 2001)'
_computing_data_collection 'SMART (Bruker, 2001)'
_computing_data_reduction 'SAINT (Bruker, 2003)'
_computing_molecular_graphics 'SHELXTL (Bruker, 1997)'
_computing_publication_material 'UdMX (local program)'
_computing_structure_refinement 'SHELXL97 (Sheldrick, 1997)'
_computing_structure_solution 'SHELXS97 (Sheldrick, 1997)'
_diffrn_ambient_temperature 200(2)
_diffrn_measured_fraction_theta_full 0.991
_diffrn_measured_fraction_theta_max 0.991
_diffrn_measurement_device_type 'Bruker Smart 6000'
_diffrn_measurement_method \w
_diffrn_radiation_monochromator graphite
_diffrn_radiation_source 'rotating anode'
_diffrn_radiation_type CuK\a
_diffrn_radiation_wavelength 1.54178
_diffrn_reflns_av_R_equivalents 0.034
_diffrn_reflns_av_sigmaI/netI 0.0439
_diffrn_reflns_limit_h_max 6
_diffrn_reflns_limit_h_min -7
_diffrn_reflns_limit_k_max 10
_diffrn_reflns_limit_k_min -10
_diffrn_reflns_limit_l_max 21
_diffrn_reflns_limit_l_min -21
_diffrn_reflns_number 11234
_diffrn_reflns_theta_full 68.87
_diffrn_reflns_theta_max 68.87
_diffrn_reflns_theta_min 4.82
_diffrn_standards_decay_% 0.00
_diffrn_standards_number 57
_exptl_absorpt_coefficient_mu 0.823
_exptl_absorpt_correction_T_max 0.9400
_exptl_absorpt_correction_T_min 0.8300
_exptl_absorpt_correction_type multi-scan
_exptl_absorpt_process_details 'Sadabs (Sheldrick,1996)'
_exptl_crystal_colour Colourless
_exptl_crystal_density_diffrn 1.263
_exptl_crystal_density_method 'not measured'
_exptl_crystal_description needle-like
_exptl_crystal_F_000 408
_exptl_crystal_size_max 0.16
_exptl_crystal_size_mid 0.06
_exptl_crystal_size_min 0.04
_refine_diff_density_max 0.139
_refine_diff_density_min -0.143
_refine_diff_density_rms 0.033
_refine_ls_abs_structure_details 'Flack H D (1983), 715 Friedel Pairs'
_refine_ls_abs_structure_Flack 0.3(3)
_refine_ls_extinction_coef 0.0043(5)
_refine_ls_extinction_expression Fc^*^=kFc[1+0.001xFc^2^\l^3^/sin(2\q)]^-1/4^
_refine_ls_extinction_method SHELXL
_refine_ls_goodness_of_fit_ref 1.060
_refine_ls_hydrogen_treatment constr
_refine_ls_matrix_type full
_refine_ls_number_parameters 124
_refine_ls_number_reflns 1812
_refine_ls_number_restraints 0
_refine_ls_restrained_S_all 1.060
_refine_ls_R_factor_all 0.0600
_refine_ls_R_factor_gt 0.0365
_refine_ls_shift/su_max 0.000
_refine_ls_shift/su_mean 0.000
_refine_ls_structure_factor_coef Fsqd
_refine_ls_weighting_details 'calc w=1/[\s^2^(Fo^2^)+(0.0233P)^2^] where P=(Fo^2^+2Fc^2^)/3'
_refine_ls_weighting_scheme calc
_refine_ls_wR_factor_gt 0.0645
_refine_ls_wR_factor_ref 0.0697
_reflns_number_gt 1254
_reflns_number_total 1812
_reflns_threshold_expression I>2\s(I)
_cod_data_source_file ol901126y_si_003.cif
_cod_data_source_block guin36
_cod_depositor_comments
;
The following automatic conversions were performed:

'_symmetry_cell_setting' value 'Orthorhombic' changed to
'orthorhombic' according to
/home/saulius/struct/CIF-dictionaries/cif_core.dic dictionary named
'cif_core.dic' version 2.4.2 from 2011-04-26.

'_geom_bond_publ_flag'
value 'Y' changed to 'y' according to
/home/saulius/struct/CIF-dictionaries/cif_core.dic dictionary named
'cif_core.dic' version 2.4.2 from 2011-04-26 (13
times).

'_geom_angle_publ_flag' value 'Y' changed to 'y' according
to /home/saulius/struct/CIF-dictionaries/cif_core.dic dictionary
named 'cif_core.dic' version 2.4.2 from 2011-04-26 (20
times).

'_geom_torsion_publ_flag' value 'Y' changed to 'y' according
to /home/saulius/struct/CIF-dictionaries/cif_core.dic dictionary
named 'cif_core.dic' version 2.4.2 from 2011-04-26 (27 times).

Automatic conversion script
Id: cif_fix_values 1715 2011-07-08 13:25:40Z adriana 
;
_cod_original_sg_symbol_H-M P212121
_cod_database_code 1504011

loop_
_symmetry_equiv_pos_as_xyz
'x, y, z'
'-x+1/2, -y, z+1/2'
'-x, y+1/2, -z+1/2'
'x+1/2, -y+1/2, -z'

loop_
_atom_site_label
_atom_site_type_symbol
_atom_site_fract_x
_atom_site_fract_y
_atom_site_fract_z
_atom_site_U_iso_or_equiv
_atom_site_adp_type
_atom_site_occupancy
_atom_site_symmetry_multiplicity
_atom_site_calc_flag
_atom_site_refinement_flags
O1 O 1.0650(2) 0.24428(19) 0.60692(8) 0.0695(5) Uani 1 1 d .
C1 C 0.8929(4) 0.1811(3) 0.60015(12) 0.0496(6) Uani 1 1 d .
C2 C 0.7141(3) 0.1913(2) 0.65628(9) 0.0389(5) Uani 1 1 d .
C3 C 0.5669(4) 0.0500(2) 0.64943(11) 0.0425(5) Uani 1 1 d .
H3 H 0.4395 0.0637 0.6817 0.051 Uiso 1 1 calc R
C4 C 0.4938(3) 0.0266(2) 0.57101(11) 0.0453(6) Uani 1 1 d .
H4 H 0.4224 0.1235 0.5536 0.054 Uiso 1 1 calc R
C5 C 0.6897(4) -0.0020(3) 0.52540(12) 0.0563(7) Uani 1 1 d .
H5A H 0.7465 -0.1062 0.5370 0.068 Uiso 1 1 calc R
H5B H 0.6479 -0.0020 0.4733 0.068 Uiso 1 1 calc R
O6 O 0.8584(2) 0.11110(17) 0.53603(7) 0.0553(4) Uani 1 1 d .
C21 C 0.8107(3) 0.1985(3) 0.73280(10) 0.0559(6) Uani 1 1 d .
H21A H 0.9112 0.2855 0.7356 0.084 Uiso 1 1 calc R
H21B H 0.8865 0.1016 0.7431 0.084 Uiso 1 1 calc R
H21C H 0.6964 0.2132 0.7687 0.084 Uiso 1 1 calc R
C22 C 0.5885(3) 0.3441(2) 0.63925(11) 0.0448(5) Uani 1 1 d .
H22 H 0.5413 0.3413 0.5872 0.054 Uiso 1 1 calc R
O22 O 0.4032(2) 0.35216(18) 0.68454(7) 0.0555(5) Uani 1 1 d .
H22A H 0.2988 0.3123 0.6627 0.083 Uiso 1 1 calc R
C23 C 0.7148(4) 0.4923(2) 0.65170(12) 0.0612(7) Uani 1 1 d .
H23A H 0.7447 0.5041 0.7038 0.092 Uiso 1 1 calc R
H23B H 0.6312 0.5812 0.6346 0.092 Uiso 1 1 calc R
H23C H 0.8498 0.4871 0.6247 0.092 Uiso 1 1 calc R
O31 O 0.6802(3) -0.08767(16) 0.66985(7) 0.0551(4) Uani 1 1 d .
H31 H 0.6409 -0.1158 0.7116 0.083 Uiso 1 1 calc R
C41 C 0.3377(4) -0.1088(2) 0.56321(12) 0.0672(7) Uani 1 1 d .
H41A H 0.2109 -0.0894 0.5933 0.101 Uiso 1 1 calc R
H41B H 0.4072 -0.2046 0.5793 0.101 Uiso 1 1 calc R
H41C H 0.2949 -0.1191 0.5120 0.101 Uiso 1 1 calc R

loop_
_atom_site_aniso_label
_atom_site_aniso_U_11
_atom_site_aniso_U_22
_atom_site_aniso_U_33
_atom_site_aniso_U_23
_atom_site_aniso_U_13
_atom_site_aniso_U_12
O1 0.0411(9) 0.0902(13) 0.0772(11) -0.0045(10) 0.0020(10) -0.0101(10)
C1 0.0499(15) 0.0530(15) 0.0457(13) 0.0040(12) -0.0010(11) 0.0088(13)
C2 0.0409(13) 0.0425(12) 0.0335(11) 0.0004(10) -0.0021(10) 0.0027(11)
C3 0.0453(14) 0.0422(13) 0.0400(12) 0.0022(10) 0.0005(10) 0.0022(11)
C4 0.0480(15) 0.0420(13) 0.0460(13) -0.0009(11) -0.0069(12) -0.0003(10)
C5 0.0687(18) 0.0569(15) 0.0432(14) -0.0072(11) -0.0036(13) 0.0054(14)
O6 0.0526(10) 0.0707(11) 0.0425(9) -0.0049(8) 0.0064(8) 0.0006(8)
C21 0.0644(16) 0.0627(15) 0.0406(12) -0.0002(11) -0.0099(12) -0.0029(14)
C22 0.0479(13) 0.0486(14) 0.0379(11) -0.0030(10) -0.0005(10) 0.0002(12)
O22 0.0444(10) 0.0653(11) 0.0566(10) -0.0198(8) 0.0007(8) 0.0044(9)
C23 0.0721(19) 0.0479(13) 0.0635(16) -0.0018(12) 0.0057(13) -0.0037(13)
O31 0.0693(11) 0.0467(9) 0.0492(10) 0.0087(7) -0.0028(8) 0.0092(8)
C41 0.0749(18) 0.0536(15) 0.0730(17) -0.0033(12) -0.0155(15) -0.0084(14)

loop_
_atom_type_symbol
_atom_type_description
_atom_type_scat_dispersion_real
_atom_type_scat_dispersion_imag
_atom_type_scat_source
C C 0.0181 0.0091 'International Tables Vol C Tables 4.2.6.8 and 6.1.1.4'
H H 0.0000 0.0000 'International Tables Vol C Tables 4.2.6.8 and 6.1.1.4'
O O 0.0492 0.0322 'International Tables Vol C Tables 4.2.6.8 and 6.1.1.4'

loop_
_geom_angle_atom_site_label_1
_geom_angle_atom_site_label_2
_geom_angle_atom_site_label_3
_geom_angle
_geom_angle_publ_flag
O1 C1 O6 115.8(2) y
O1 C1 C2 123.8(2) y
O6 C1 C2 120.1(2) y
C1 C2 C21 109.47(16) y
C1 C2 C3 109.84(17) y
C21 C2 C3 110.18(15) y
C1 C2 C22 106.39(15) y
C21 C2 C22 110.29(16) y
C3 C2 C22 110.59(15) y
O31 C3 C4 106.57(15) y
O31 C3 C2 109.93(17) y
C4 C3 C2 111.32(16) y
O31 C3 H3 109.7 ?
C4 C3 H3 109.7 ?
C2 C3 H3 109.7 ?
C5 C4 C3 107.62(18) y
C5 C4 C41 110.03(18) y
C3 C4 C41 112.44(18) y
C5 C4 H4 108.9 ?
C3 C4 H4 108.9 ?
C41 C4 H4 108.9 ?
O6 C5 C4 114.01(17) y
O6 C5 H5A 108.7 ?
C4 C5 H5A 108.7 ?
O6 C5 H5B 108.7 ?
C4 C5 H5B 108.7 ?
H5A C5 H5B 107.6 ?
C1 O6 C5 122.58(17) y
C2 C21 H21A 109.5 ?
C2 C21 H21B 109.5 ?
H21A C21 H21B 109.5 ?
C2 C21 H21C 109.5 ?
H21A C21 H21C 109.5 ?
H21B C21 H21C 109.5 ?
O22 C22 C23 107.06(16) y
O22 C22 C2 109.39(15) y
C23 C22 C2 114.66(18) y
O22 C22 H22 108.5 ?
C23 C22 H22 108.5 ?
C2 C22 H22 108.5 ?
C22 O22 H22A 109.5 ?
C22 C23 H23A 109.5 ?
C22 C23 H23B 109.5 ?
H23A C23 H23B 109.5 ?
C22 C23 H23C 109.5 ?
H23A C23 H23C 109.5 ?
H23B C23 H23C 109.5 ?
C3 O31 H31 109.5 ?
C4 C41 H41A 109.5 ?
C4 C41 H41B 109.5 ?
H41A C41 H41B 109.5 ?
C4 C41 H41C 109.5 ?
H41A C41 H41C 109.5 ?
H41B C41 H41C 109.5 ?

loop_
_geom_bond_atom_site_label_1
_geom_bond_atom_site_label_2
_geom_bond_distance
_geom_bond_publ_flag
O1 C1 1.213(2) y
C1 O6 1.339(2) y
C1 C2 1.522(3) y
C2 C21 1.529(2) y
C2 C3 1.533(3) y
C2 C22 1.567(3) y
C3 O31 1.433(2) y
C3 C4 1.523(3) y
C3 H3 1 ?
C4 C5 1.504(3) y
C4 C41 1.529(3) y
C4 H4 1 ?
C5 O6 1.450(2) y
C5 H5a 0.99 ?
C5 H5b 0.99 ?
C21 H21a 0.98 ?
C21 H21b 0.98 ?
C21 H21c 0.98 ?
C22 O22 1.427(2) y
C22 C23 1.520(3) y
C22 H22 1 ?
O22 H22a 0.84 ?
C23 H23a 0.98 ?
C23 H23b 0.98 ?
C23 H23c 0.98 ?
O31 H31 0.84 ?
C41 H41a 0.98 ?
C41 H41b 0.98 ?
C41 H41c 0.98 ?

loop_
_geom_hbond_atom_site_label_D
_geom_hbond_atom_site_label_H
_geom_hbond_atom_site_label_A
_geom_hbond_distance_DH
_geom_hbond_distance_HA
_geom_hbond_distance_DA
_geom_hbond_angle_DHA
_geom_hbond_site_symmetry_A
O22 H22A O1 0.84 1.88 2.714(2) 173.2 1_455
O31 H31 O22 0.84 1.95 2.7707(18) 167.3 3_646

loop_
_geom_torsion_atom_site_label_1
_geom_torsion_atom_site_label_2
_geom_torsion_atom_site_label_3
_geom_torsion_atom_site_label_4
_geom_torsion
_geom_torsion_publ_flag
O1 C1 C2 C21 -34.2(3) y
O6 C1 C2 C21 152.09(18) y
O1 C1 C2 C3 -155.3(2) y
O6 C1 C2 C3 31.0(2) y
O1 C1 C2 C22 85.0(2) y
O6 C1 C2 C22 -88.7(2) y
C1 C2 C3 O31 66.69(19) y
C21 C2 C3 O31 -54.0(2) y
C22 C2 C3 O31 -176.18(16) y
C1 C2 C3 C4 -51.2(2) y
C21 C2 C3 C4 -171.83(17) y
C22 C2 C3 C4 66.0(2) y
O31 C3 C4 C5 -58.3(2) y
C2 C3 C4 C5 61.5(2) y
O31 C3 C4 C41 63.0(2) y
C2 C3 C4 C41 -177.13(16) y
C3 C4 C5 O6 -50.1(2) y
C41 C4 C5 O6 -172.95(16) y
O1 C1 O6 C5 163.48(18) y
C2 C1 O6 C5 -22.3(3) y
C4 C5 O6 C1 32.3(3) y
C1 C2 C22 O22 173.33(16) y
C21 C2 C22 O22 -68.0(2) y
C3 C2 C22 O22 54.10(19) y
C1 C2 C22 C23 -66.4(2) y
C21 C2 C22 C23 52.2(2) y
C3 C2 C22 C23 174.35(17) y
